data_7153858
loop_
_publ_author_name
'Huynh, Thi Ngoc Tram'
'Retailleau, Pascal'
'Denhez, Cl\'ement'
'Nguyen, Kim Phi Phung'
'Guillaume, Dom'

_publ_section_title
;
 Regioselective synthesis of 3,4,5-trisubstituted 2-aminofurans.
;
_journal_issue 28
_journal_name_full 'Organic &amp; biomolecular chemistry'
_journal_page_first 5098
_journal_page_last 5101
_journal_paper_doi 10.1039/c4ob01037j
_journal_volume 12
_journal_year 2014
_chemical_absolute_configuration ad
_chemical_formula_moiety 'C21 H20 N2 O6 S'
_chemical_formula_sum 'C21 H20 N2 O6 S'
_chemical_formula_weight 428.45
_chemical_name_systematic
; 
 methyl 2-(tert-butylamino)-5-(4-nitrophenyl)-4-
(thiophene-2-carbonyl)furan-3-carboxylate 
;
_space_group_IT_number 144
_symmetry_cell_setting trigonal
_symmetry_space_group_name_Hall 'P 31'
_symmetry_space_group_name_H-M 'P 31'
_atom_sites_solution_hydrogens difmap
_atom_sites_solution_primary direct
_atom_sites_solution_secondary difmap
_cell_angle_alpha 90.00
_cell_angle_beta 90.00
_cell_angle_gamma 120.00
_cell_formula_units_Z 3
_cell_length_a 10.104(2)
_cell_length_b 10.104(2)
_cell_length_c 17.905(4)
_cell_measurement_reflns_used 1904
_cell_measurement_temperature 293(2)
_cell_measurement_theta_max 25.350
_cell_measurement_theta_min 0.407
_cell_volume 1583.0(6)
_computing_cell_refinement 'DENZO (Otwinowski & Minor, 1997); COLLECT (Nonius B.V., 1999)'
_computing_data_collection 'DENZO (Otwinowski & Minor, 1997); COLLECT (Nonius B.V., 1999)'
_computing_data_reduction 'SCALEPACK (Otwinowski & Minor, 1997)'
_computing_molecular_graphics 'PLATON (Spek, 2003)'
_computing_publication_material 'SHELXL97 (Sheldrick, 2008)'
_computing_structure_refinement 'SHELXL97 (Sheldrick, 2008); CRYSTALBUILDER (Welter, 2006)'
_computing_structure_solution 'SHELXS97 (Sheldrick, 2008)'
_diffrn_ambient_temperature 293(2)
_diffrn_detector_area_resol_mean 9
_diffrn_measured_fraction_theta_full 0.993
_diffrn_measured_fraction_theta_max 0.993
_diffrn_measurement_device_type 'Nonius kappa-CCD diffractometer'
_diffrn_measurement_method 'phi and omega scans'
_diffrn_radiation_monochromator graphite
_diffrn_radiation_type MoK\a
_diffrn_radiation_wavelength 0.71070
_diffrn_reflns_av_R_equivalents 0.0000
_diffrn_reflns_av_sigmaI/netI 0.0341
_diffrn_reflns_limit_h_max 12
_diffrn_reflns_limit_h_min -12
_diffrn_reflns_limit_k_max 9
_diffrn_reflns_limit_k_min -9
_diffrn_reflns_limit_l_max 21
_diffrn_reflns_limit_l_min -21
_diffrn_reflns_number 9134
_diffrn_reflns_theta_full 25.31
_diffrn_reflns_theta_max 25.31
_diffrn_reflns_theta_min 2.59
_diffrn_source 'fine-focus sealed tube'
_diffrn_source_type 'Nonius Kappa CCD'
_diffrn_standards_number 0
_exptl_absorpt_coefficient_mu 0.193
_exptl_absorpt_correction_T_max 0.96
_exptl_absorpt_correction_T_min 0.88
_exptl_absorpt_correction_type multi-scan
_exptl_absorpt_process_details 'Scalepack (Otwinowski & Minor, 1997)'
_exptl_crystal_colour orange
_exptl_crystal_density_diffrn 1.348
_exptl_crystal_density_method 'not measured'
_exptl_crystal_description prism
_exptl_crystal_F_000 672
_exptl_crystal_size_max 0.55
_exptl_crystal_size_mid 0.40
_exptl_crystal_size_min 0.18
_refine_diff_density_max 0.143
_refine_diff_density_min -0.208
_refine_diff_density_rms 0.035
_refine_ls_abs_structure_details 'Flack H D (1983), Acta Cryst. A39, 876-881; 1832 Bijvoet pairs'
_refine_ls_abs_structure_Flack 0.07(9)
_refine_ls_extinction_coef 0.053(6)
_refine_ls_extinction_expression Fc^*^=kFc[1+0.001xFc^2^\l^3^/sin(2\q)]^-1/4^
_refine_ls_extinction_method SHELXL
_refine_ls_goodness_of_fit_ref 1.005
_refine_ls_hydrogen_treatment mixed
_refine_ls_matrix_type full
_refine_ls_number_parameters 279
_refine_ls_number_reflns 3742
_refine_ls_number_restraints 2
_refine_ls_restrained_S_all 1.005
_refine_ls_R_factor_all 0.0522
_refine_ls_R_factor_gt 0.0438
_refine_ls_shift/su_max 0.000
_refine_ls_shift/su_mean 0.000
_refine_ls_structure_factor_coef Fsqd
_refine_ls_weighting_details 'calc w=1/[\s^2^(Fo^2^)+(0.0636P)^2^+0.3696P] where P=(Fo^2^+2Fc^2^)/3'
_refine_ls_weighting_scheme calc
_refine_ls_wR_factor_gt 0.1070
_refine_ls_wR_factor_ref 0.1136
_reflns_number_gt 3303
_reflns_number_total 3746
_reflns_threshold_expression >2sigma(I)
_cod_data_source_file c4ob01037j2.cif
_cod_data_source_block ntn157f2
_cod_depositor_comments 'Adding full bibliography for 7153857--7153858.cif.'
_cod_database_code 7153858

loop_
_symmetry_equiv_pos_as_xyz
'x, y, z'
'-y, x-y, z+1/3'
'-x+y, -x, z+2/3'

loop_
_atom_site_label
_atom_site_type_symbol
_atom_site_fract_x
_atom_site_fract_y
_atom_site_fract_z
_atom_site_U_iso_or_equiv
_atom_site_adp_type
_atom_site_occupancy
_atom_site_symmetry_multiplicity
_atom_site_calc_flag
_atom_site_refinement_flags
S1 S 0.03397(10) 0.60531(10) 0.87793(4) 0.0672(3) Uani 1 1 d .
O1 O 0.3573(2) 0.2631(2) 0.75194(10) 0.0510(4) Uani 1 1 d .
O2 O 0.6816(2) 0.6619(3) 0.85634(13) 0.0663(6) Uani 1 1 d .
O3 O 0.4772(2) 0.6666(2) 0.90434(11) 0.0629(5) Uani 1 1 d .
C2 C 0.4799(3) 0.3881(3) 0.77858(15) 0.0480(6) Uani 1 1 d .
C3 C 0.4352(3) 0.4685(3) 0.82531(15) 0.0480(6) Uani 1 1 d .
C4 C 0.2708(3) 0.3823(3) 0.82618(14) 0.0461(6) Uani 1 1 d .
C5 C 0.2266(3) 0.2580(3) 0.78171(15) 0.0468(6) Uani 1 1 d .
C6 C 0.5439(3) 0.6056(3) 0.86239(14) 0.0512(6) Uani 1 1 d .
C7 C 0.5793(5) 0.8083(4) 0.9411(2) 0.0874(12) Uani 1 1 d .
H7A H 0.6276 0.7888 0.9824 0.131 Uiso 1 1 calc R
H7B H 0.5226 0.8549 0.9589 0.131 Uiso 1 1 calc R
H7C H 0.6559 0.8758 0.9064 0.131 Uiso 1 1 calc R
N1 N 0.6183(3) 0.4163(3) 0.75765(15) 0.0611(6) Uani 1 1 d D
H1N H 0.697(3) 0.490(3) 0.7814(18) 0.073 Uiso 1 1 d D
C8 C 0.6521(3) 0.3242(4) 0.70440(17) 0.0619(8) Uani 1 1 d .
C9 C 0.8235(4) 0.4074(6) 0.6958(3) 0.1112(18) Uani 1 1 d .
H9A H 0.8586 0.5104 0.6799 0.167 Uiso 1 1 calc R
H9B H 0.8514 0.3562 0.6593 0.167 Uiso 1 1 calc R
H9C H 0.8697 0.4086 0.7429 0.167 Uiso 1 1 calc R
C10 C 0.5935(5) 0.1644(5) 0.7366(2) 0.0877(11) Uani 1 1 d .
H10A H 0.6369 0.1725 0.7853 0.132 Uiso 1 1 calc R
H10B H 0.6226 0.1074 0.7043 0.132 Uiso 1 1 calc R
H10C H 0.4841 0.1129 0.7406 0.132 Uiso 1 1 calc R
C11 C 0.5801(5) 0.3172(4) 0.6284(2) 0.0752(9) Uani 1 1 d .
H11A H 0.4710 0.2542 0.6319 0.113 Uiso 1 1 calc R
H11B H 0.6183 0.2746 0.5921 0.113 Uiso 1 1 calc R
H11C H 0.6056 0.4185 0.6133 0.113 Uiso 1 1 calc R
C1' C 0.0847(3) 0.1315(3) 0.75342(14) 0.0464(6) Uani 1 1 d .
C2' C 0.0907(3) 0.0467(3) 0.69303(16) 0.0538(6) Uani 1 1 d .
H2' H 0.1847 0.0717 0.6723 0.065 Uiso 1 1 calc R
C3' C -0.0413(3) -0.0737(3) 0.66388(17) 0.0579(7) Uani 1 1 d .
H3' H -0.0370 -0.1298 0.6237 0.069 Uiso 1 1 calc R
C4' C -0.1787(3) -0.1087(3) 0.69540(17) 0.0558(7) Uani 1 1 d .
C5' C -0.1890(3) -0.0293(4) 0.7544(2) 0.0633(8) Uani 1 1 d .
H5' H -0.2838 -0.0559 0.7747 0.076 Uiso 1 1 calc R
C6' C -0.0568(3) 0.0917(4) 0.78413(17) 0.0600(7) Uani 1 1 d .
H6' H -0.0629 0.1460 0.8246 0.072 Uiso 1 1 calc R
N1' N -0.3198(3) -0.2368(3) 0.66486(19) 0.0749(8) Uani 1 1 d .
O1' O -0.4413(3) -0.2664(4) 0.69425(18) 0.1034(10) Uani 1 1 d .
O2' O -0.3093(3) -0.3046(3) 0.6111(2) 0.1017(9) Uani 1 1 d .
C1" C 0.1661(3) 0.4255(3) 0.86556(14) 0.0476(6) Uani 1 1 d .
O1" O 0.0890(3) 0.3501(3) 0.91834(12) 0.0717(6) Uani 1 1 d .
C2" C 0.1547(3) 0.5538(3) 0.83632(14) 0.0480(6) Uani 1 1 d .
C3" C 0.2265(3) 0.6447(3) 0.77386(15) 0.0510(6) Uani 1 1 d .
H3" H 0.2954 0.6347 0.7434 0.061 Uiso 1 1 calc R
C4" C 0.1795(4) 0.7543(4) 0.76341(19) 0.0676(8) Uani 1 1 d .
H4" H 0.2153 0.8257 0.7249 0.081 Uiso 1 1 calc R
C5" C 0.0781(4) 0.7445(4) 0.8148(2) 0.0727(9) Uani 1 1 d .
H5" H 0.0365 0.8083 0.8154 0.087 Uiso 1 1 calc R

loop_
_atom_site_aniso_label
_atom_site_aniso_U_11
_atom_site_aniso_U_22
_atom_site_aniso_U_33
_atom_site_aniso_U_23
_atom_site_aniso_U_13
_atom_site_aniso_U_12
S1 0.0793(6) 0.0698(5) 0.0634(4) 0.0000(4) 0.0152(4) 0.0454(5)
O1 0.0422(10) 0.0478(10) 0.0636(11) -0.0080(8) -0.0023(8) 0.0231(8)
O2 0.0501(12) 0.0676(14) 0.0736(13) -0.0118(11) -0.0029(10) 0.0237(10)
O3 0.0580(12) 0.0637(12) 0.0615(12) -0.0188(10) -0.0047(9) 0.0264(10)
C2 0.0417(14) 0.0477(14) 0.0525(14) -0.0033(11) -0.0039(11) 0.0208(12)
C3 0.0467(14) 0.0488(14) 0.0503(14) -0.0018(11) -0.0020(11) 0.0253(12)
C4 0.0480(14) 0.0451(14) 0.0458(13) 0.0050(10) 0.0003(11) 0.0237(12)
C5 0.0429(13) 0.0472(14) 0.0535(14) 0.0025(12) 0.0024(11) 0.0248(12)
C6 0.0529(16) 0.0489(15) 0.0451(14) -0.0001(11) -0.0028(12) 0.0205(13)
C7 0.079(2) 0.078(2) 0.078(2) -0.040(2) 0.0008(18) 0.0182(19)
N1 0.0439(13) 0.0625(15) 0.0742(16) -0.0213(12) -0.0056(11) 0.0246(12)
C8 0.0498(16) 0.0703(19) 0.0678(19) -0.0151(15) -0.0034(13) 0.0317(15)
C9 0.054(2) 0.142(4) 0.127(4) -0.056(3) 0.003(2) 0.040(2)
C10 0.111(3) 0.093(3) 0.090(3) -0.007(2) -0.007(2) 0.074(3)
C11 0.088(2) 0.076(2) 0.0671(19) -0.0133(16) -0.0081(17) 0.045(2)
C1' 0.0439(14) 0.0428(13) 0.0553(14) 0.0065(11) 0.0009(11) 0.0237(11)
C2' 0.0467(15) 0.0442(14) 0.0661(17) -0.0016(12) 0.0026(12) 0.0194(12)
C3' 0.0497(16) 0.0466(15) 0.0681(17) -0.0021(13) -0.0051(13) 0.0171(13)
C4' 0.0411(14) 0.0452(14) 0.0709(18) 0.0106(13) -0.0060(13) 0.0140(12)
C5' 0.0421(15) 0.0656(19) 0.079(2) 0.0166(16) 0.0080(14) 0.0249(14)
C6' 0.0472(16) 0.0638(18) 0.0670(18) 0.0009(14) 0.0046(13) 0.0261(14)
N1' 0.0549(18) 0.0605(17) 0.089(2) 0.0117(16) -0.0157(15) 0.0134(13)
O1' 0.0413(13) 0.117(2) 0.107(2) 0.0194(18) -0.0057(13) 0.0058(14)
O2' 0.0767(18) 0.0693(17) 0.136(3) -0.0221(17) -0.0290(17) 0.0190(14)
C1" 0.0518(15) 0.0475(14) 0.0408(13) 0.0013(11) 0.0019(11) 0.0228(13)
O1" 0.0901(16) 0.0697(14) 0.0599(12) 0.0202(11) 0.0285(11) 0.0434(13)
C2" 0.0443(13) 0.0487(14) 0.0471(14) -0.0002(11) 0.0035(11) 0.0202(11)
C3" 0.0467(14) 0.0497(15) 0.0551(15) 0.0053(12) 0.0025(12) 0.0229(12)
C4" 0.075(2) 0.0567(17) 0.071(2) 0.0137(14) 0.0032(16) 0.0330(16)
C5" 0.085(2) 0.064(2) 0.082(2) 0.0004(16) 0.0021(18) 0.0473(19)

loop_
_atom_type_symbol
_atom_type_description
_atom_type_scat_dispersion_real
_atom_type_scat_dispersion_imag
_atom_type_scat_source
C C 0.0033 0.0016 'International Tables Vol C Tables 4.2.6.8 and 6.1.1.4'
H H 0.0000 0.0000 'International Tables Vol C Tables 4.2.6.8 and 6.1.1.4'
N N 0.0061 0.0033 'International Tables Vol C Tables 4.2.6.8 and 6.1.1.4'
O O 0.0106 0.0060 'International Tables Vol C Tables 4.2.6.8 and 6.1.1.4'
S S 0.1246 0.1234 'International Tables Vol C Tables 4.2.6.8 and 6.1.1.4'

loop_
_geom_angle_atom_site_label_1
_geom_angle_atom_site_label_2
_geom_angle_atom_site_label_3
_geom_angle
C5" S1 C2" 91.73(15)
C2 O1 C5 108.00(19)
C6 O3 C7 115.9(3)
N1 C2 O1 118.5(2)
N1 C2 C3 131.1(3)
O1 C2 C3 110.4(2)
C2 C3 C6 121.9(2)
C2 C3 C4 105.5(2)
C6 C3 C4 132.6(3)
C5 C4 C3 107.4(2)
C5 C4 C1" 126.0(2)
C3 C4 C1" 126.5(2)
C4 C5 O1 108.7(2)
C4 C5 C1' 137.7(2)
O1 C5 C1' 113.4(2)
O2 C6 O3 123.5(3)
O2 C6 C3 123.8(3)
O3 C6 C3 112.6(2)
O3 C7 H7A 109.5
O3 C7 H7B 109.5
H7A C7 H7B 109.5
O3 C7 H7C 109.5
H7A C7 H7C 109.5
H7B C7 H7C 109.5
C2 N1 C8 126.2(2)
C2 N1 H1N 117(2)
C8 N1 H1N 117(2)
N1 C8 C9 106.0(3)
N1 C8 C10 109.3(3)
C9 C8 C10 111.0(4)
N1 C8 C11 110.3(3)
C9 C8 C11 108.8(3)
C10 C8 C11 111.3(3)
C8 C9 H9A 109.5
C8 C9 H9B 109.5
H9A C9 H9B 109.5
C8 C9 H9C 109.5
H9A C9 H9C 109.5
H9B C9 H9C 109.5
C8 C10 H10A 109.5
C8 C10 H10B 109.5
H10A C10 H10B 109.5
C8 C10 H10C 109.5
H10A C10 H10C 109.5
H10B C10 H10C 109.5
C8 C11 H11A 109.5
C8 C11 H11B 109.5
H11A C11 H11B 109.5
C8 C11 H11C 109.5
H11A C11 H11C 109.5
H11B C11 H11C 109.5
C6' C1' C2' 118.8(3)
C6' C1' C5 122.4(3)
C2' C1' C5 118.8(2)
C3' C2' C1' 120.9(3)
C3' C2' H2' 119.6
C1' C2' H2' 119.6
C4' C3' C2' 118.6(3)
C4' C3' H3' 120.7
C2' C3' H3' 120.7
C5' C4' C3' 122.2(3)
C5' C4' N1' 118.8(3)
C3' C4' N1' 119.0(3)
C4' C5' C6' 119.5(3)
C4' C5' H5' 120.2
C6' C5' H5' 120.2
C5' C6' C1' 120.0(3)
C5' C6' H6' 120.0
C1' C6' H6' 120.0
O2' N1' O1' 124.1(3)
O2' N1' C4' 118.1(3)
O1' N1' C4' 117.8(3)
O1" C1" C2" 121.7(2)
O1" C1" C4 120.2(2)
C2" C1" C4 118.0(2)
C3" C2" C1" 128.9(2)
C3" C2" S1 111.2(2)
C1" C2" S1 119.89(19)
C2" C3" C4" 110.7(3)
C2" C3" H3" 124.7
C4" C3" H3" 124.7
C5" C4" C3" 113.1(3)
C5" C4" H4" 123.5
C3" C4" H4" 123.5
C4" C5" S1 113.3(3)
C4" C5" H5" 123.3
S1 C5" H5" 123.3

loop_
_geom_bond_atom_site_label_1
_geom_bond_atom_site_label_2
_geom_bond_distance
S1 C5" 1.681(4)
S1 C2" 1.717(3)
O1 C2 1.339(3)
O1 C5 1.402(3)
O2 C6 1.217(3)
O3 C6 1.346(3)
O3 C7 1.439(4)
C2 N1 1.333(4)
C2 C3 1.390(4)
C3 C6 1.430(4)
C3 C4 1.439(4)
C4 C5 1.359(4)
C4 C1" 1.507(4)
C5 C1' 1.454(4)
C7 H7A 0.9600
C7 H7B 0.9600
C7 H7C 0.9600
N1 C8 1.487(4)
N1 H1N 0.879(19)
C8 C9 1.508(5)
C8 C10 1.528(5)
C8 C11 1.528(5)
C9 H9A 0.9600
C9 H9B 0.9600
C9 H9C 0.9600
C10 H10A 0.9600
C10 H10B 0.9600
C10 H10C 0.9600
C11 H11A 0.9600
C11 H11B 0.9600
C11 H11C 0.9600
C1' C6' 1.390(4)
C1' C2' 1.400(4)
C2' C3' 1.381(4)
C2' H2' 0.9300
C3' C4' 1.371(4)
C3' H3' 0.9300
C4' C5' 1.362(5)
C4' N1' 1.470(4)
C5' C6' 1.388(5)
C5' H5' 0.9300
C6' H6' 0.9300
N1' O2' 1.217(4)
N1' O1' 1.228(4)
C1" O1" 1.219(3)
C1" C2" 1.455(4)
C2" C3" 1.398(4)
C3" C4" 1.418(4)
C3" H3" 0.9300
C4" C5" 1.344(5)
C4" H4" 0.9300
C5" H5" 0.9300

loop_
_geom_torsion_atom_site_label_1
_geom_torsion_atom_site_label_2
_geom_torsion_atom_site_label_3
_geom_torsion_atom_site_label_4
_geom_torsion
C5 O1 C2 N1 179.9(2)
C5 O1 C2 C3 -0.4(3)
N1 C2 C3 C6 -1.4(5)
O1 C2 C3 C6 178.9(2)
N1 C2 C3 C4 179.7(3)
O1 C2 C3 C4 0.1(3)
C2 C3 C4 C5 0.3(3)
C6 C3 C4 C5 -178.3(3)
C2 C3 C4 C1" -176.6(2)
C6 C3 C4 C1" 4.8(5)
C3 C4 C5 O1 -0.6(3)
C1" C4 C5 O1 176.4(2)
C3 C4 C5 C1' -175.0(3)
C1" C4 C5 C1' 1.9(5)
C2 O1 C5 C4 0.6(3)
C2 O1 C5 C1' 176.6(2)
C7 O3 C6 O2 1.9(4)
C7 O3 C6 C3 -177.6(3)
C2 C3 C6 O2 -0.1(4)
C4 C3 C6 O2 178.3(3)
C2 C3 C6 O3 179.3(2)
C4 C3 C6 O3 -2.2(4)
O1 C2 N1 C8 2.3(4)
C3 C2 N1 C8 -177.4(3)
C2 N1 C8 C9 176.7(4)
C2 N1 C8 C10 -63.6(4)
C2 N1 C8 C11 59.1(4)
C4 C5 C1' C6' -16.1(5)
O1 C5 C1' C6' 169.7(2)
C4 C5 C1' C2' 163.9(3)
O1 C5 C1' C2' -10.3(3)
C6' C1' C2' C3' 0.6(4)
C5 C1' C2' C3' -179.5(3)
C1' C2' C3' C4' -0.1(4)
C2' C3' C4' C5' -0.3(4)
C2' C3' C4' N1' -179.9(3)
C3' C4' C5' C6' 0.2(5)
N1' C4' C5' C6' 179.8(3)
C4' C5' C6' C1' 0.3(5)
C2' C1' C6' C5' -0.7(4)
C5 C1' C6' C5' 179.3(3)
C5' C4' N1' O2' 178.5(3)
C3' C4' N1' O2' -1.9(4)
C5' C4' N1' O1' 0.0(4)
C3' C4' N1' O1' 179.6(3)
C5 C4 C1" O1" 70.7(4)
C3 C4 C1" O1" -112.9(3)
C5 C4 C1" C2" -106.2(3)
C3 C4 C1" C2" 70.1(3)
O1" C1" C2" C3" -175.3(3)
C4 C1" C2" C3" 1.5(4)
O1" C1" C2" S1 1.7(4)
C4 C1" C2" S1 178.62(19)
C5" S1 C2" C3" -0.4(2)
C5" S1 C2" C1" -178.0(2)
C1" C2" C3" C4" 177.8(3)
S1 C2" C3" C4" 0.5(3)
C2" C3" C4" C5" -0.4(4)
C3" C4" C5" S1 0.1(4)
C2" S1 C5" C4" 0.2(3)
